data_7131578
loop_
_publ_author_name
'Hussain, Zahid'
'Luo, Yong-An'
'Wu, Yile'
'Qu, Zheng-Wang'
'Grimme, Stefan'
'Stephan, Douglas W.'

_publ_section_title
;
 Reactivity of frustrated Lewis pairs with BOC protected
 diazocarboxylates: FLP capture of diazene.
;
_journal_issue 41
_journal_name_full 'Chemical communications (Cambridge, England)'
_journal_page_first 6191
_journal_page_last 6194
_journal_paper_doi 10.1039/d3cc01571h
_journal_volume 59
_journal_year 2023
_chemical_formula_moiety 'C39 H23 B F15 N2 P, C H2 Cl2'
_chemical_formula_sum 'C40 H25 B Cl2 F15 N2 P'
_chemical_formula_weight 931.30
_space_group_crystal_system monoclinic
_space_group_IT_number 14
_space_group_name_Hall '-P 2ybc'
_space_group_name_H-M_alt 'P 1 21/c 1'
_atom_sites_solution_hydrogens geom
_atom_sites_solution_primary dual
_atom_sites_solution_secondary difmap
_audit_creation_date 2022-09-12
_audit_creation_method
;
Olex2 1.5
(compiled 2022.04.07 svn.rca3783a0 for OlexSys, GUI svn.r6498)
;
_audit_update_record
;
2022-12-30 deposited with the CCDC.	2023-04-19 downloaded from the CCDC.
;
_cell_angle_alpha 90.00
_cell_angle_beta 105.0760(10)
_cell_angle_gamma 90.00
_cell_formula_units_Z 4
_cell_length_a 11.1950(3)
_cell_length_b 18.3322(4)
_cell_length_c 19.4142(5)
_cell_measurement_reflns_used 9873
_cell_measurement_temperature 150.0
_cell_measurement_theta_max 68.255
_cell_measurement_theta_min 3.372
_cell_volume 3847.22(17)
_computing_cell_refinement 'SAINT V8.40B (?, 2016)'
_computing_data_reduction 'SAINT V8.40B (?, 2016)'
_computing_molecular_graphics 'Olex2 1.5 (Dolomanov et al., 2009)'
_computing_publication_material 'Olex2 1.5 (Dolomanov et al., 2009)'
_computing_structure_refinement 'XL  (Sheldrick, 2008)'
_computing_structure_solution 'SHELXS-97 (Sheldrick, 2008)'
_diffrn_ambient_temperature 150.0
_diffrn_measured_fraction_theta_full 0.999
_diffrn_measured_fraction_theta_max 0.999
_diffrn_measurement_device_type 'Bruker APEX-II CCD'
_diffrn_measurement_method '\f and \w scans'
_diffrn_radiation_monochromator graphite
_diffrn_radiation_type CuK\a
_diffrn_radiation_wavelength 1.54178
_diffrn_reflns_av_R_equivalents 0.0390
_diffrn_reflns_av_unetI/netI 0.0203
_diffrn_reflns_limit_h_max 13
_diffrn_reflns_limit_h_min -13
_diffrn_reflns_limit_k_max 22
_diffrn_reflns_limit_k_min -22
_diffrn_reflns_limit_l_max 23
_diffrn_reflns_limit_l_min -23
_diffrn_reflns_number 47599
_diffrn_reflns_theta_full 68.28
_diffrn_reflns_theta_max 68.28
_diffrn_reflns_theta_min 3.37
_diffrn_source 'fine-focus sealed tube'
_diffrn_source_current 1.2
_diffrn_source_power 0.06
_diffrn_source_voltage 50.0
_diffrn_standards_number 0
_exptl_absorpt_coefficient_mu 2.894
_exptl_absorpt_correction_T_max 0.7531
_exptl_absorpt_correction_T_min 0.6608
_exptl_absorpt_correction_type multi-scan
_exptl_absorpt_process_details
;
SADABS-2016/2 (Bruker,2016/2) was used for absorption correction.
wR2(int) was 0.0961 before and 0.0503 after correction.
The Ratio of minimum to maximum transmission is 0.8774.
The \l/2 correction factor is Not present.
;
_exptl_crystal_colour colourless
_exptl_crystal_colour_primary colourless
_exptl_crystal_density_diffrn 1.608
_exptl_crystal_density_method 'not measured'
_exptl_crystal_description block
_exptl_crystal_F_000 1872
_exptl_crystal_size_max 0.13
_exptl_crystal_size_mid 0.11
_exptl_crystal_size_min 0.06
_refine_diff_density_max 0.923
_refine_diff_density_min -0.970
_refine_diff_density_rms 0.064
_refine_ls_extinction_method none
_refine_ls_goodness_of_fit_ref 1.040
_refine_ls_hydrogen_treatment mixed
_refine_ls_matrix_type full
_refine_ls_number_parameters 561
_refine_ls_number_reflns 7049
_refine_ls_number_restraints 0
_refine_ls_restrained_S_all 1.040
_refine_ls_R_factor_all 0.0502
_refine_ls_R_factor_gt 0.0480
_refine_ls_shift/su_max 0.000
_refine_ls_shift/su_mean 0.000
_refine_ls_structure_factor_coef Fsqd
_refine_ls_weighting_details 'calc w=1/[\s^2^(Fo^2^)+(0.0765P)^2^+4.3129P] where P=(Fo^2^+2Fc^2^)/3'
_refine_ls_weighting_scheme calc
_refine_ls_wR_factor_gt 0.1361
_refine_ls_wR_factor_ref 0.1380
_reflns_number_gt 6638
_reflns_number_total 7049
_reflns_threshold_expression >2sigma(I)
_cod_data_source_file d3cc01571h2.cif
_cod_data_source_block 12
_cod_depositor_comments 'Adding full bibliography for 7131578--7131581.cif.'
_cod_database_code 7131578
_olex2_refinement_description
;
1. Fixed Uiso
 At 1.2 times of:
  All C(H) groups, All C(H,H) groups
 At 1.5 times of:
  All C(H,H,H) groups
2.a Secondary CH2 refined with riding coordinates:
 C01P(H01T,H01U)
2.b Aromatic/amide H refined with riding coordinates:
 C013(H013), C018(H018), C01A(H01A), C01D(H01E), C01E(H01F), C01F(H01G),
 C01G(H01H), C01H(H01I), C01J(H01M), C01K(H01N), C01L(H01O), C01O(H01S)
2.c Idealised Me refined as rotating group:
 C01B(H01B,H01C,H01D), C01I(H01J,H01K,H01L), C01M(H01P,H01Q,H01R)
;
_olex2_submission_special_instructions 'No special instructions were received'

loop_
_space_group_symop_id
_space_group_symop_operation_xyz
1 'x, y, z'
2 '-x, y+1/2, -z+1/2'
3 '-x, -y, -z'
4 'x, -y-1/2, z-1/2'

loop_
_atom_site_label
_atom_site_type_symbol
_atom_site_fract_x
_atom_site_fract_y
_atom_site_fract_z
_atom_site_U_iso_or_equiv
_atom_site_adp_type
_atom_site_occupancy
_atom_site_symmetry_multiplicity
_atom_site_calc_flag
_atom_site_refinement_flags
_atom_site_disorder_assembly
_atom_site_disorder_group
P001 P 0.36066(5) 0.57807(3) 0.29168(3) 0.01887(14) Uani 1 1 d . . .
F002 F 0.07954(12) 0.55191(7) 0.46220(6) 0.0282(3) Uani 1 1 d . . .
F003 F 0.00377(13) 0.71585(7) 0.26715(7) 0.0299(3) Uani 1 1 d . . .
F004 F -0.11274(13) 0.47203(7) 0.39322(7) 0.0327(3) Uani 1 1 d . . .
F005 F 0.37193(12) 0.78680(7) 0.38296(8) 0.0341(3) Uani 1 1 d . . .
F006 F -0.25328(13) 0.51386(8) 0.26374(8) 0.0391(3) Uani 1 1 d . . .
F007 F 0.42543(12) 0.69515(10) 0.51566(7) 0.0403(4) Uani 1 1 d . . .
F008 F -0.00437(12) 0.68581(9) 0.50236(8) 0.0399(4) Uani 1 1 d . . .
F009 F -0.04656(13) 0.78256(8) 0.39436(10) 0.0422(4) Uani 1 1 d . . .
F00A F -0.19284(14) 0.63824(8) 0.20216(8) 0.0417(4) Uani 1 1 d . . .
F00B F 0.35617(14) 0.92920(8) 0.36376(10) 0.0442(4) Uani 1 1 d . . .
F00C F 0.28680(17) 0.70924(9) 0.72180(7) 0.0450(4) Uani 1 1 d . . .
F00D F 0.04847(16) 0.70020(10) 0.64203(8) 0.0468(4) Uani 1 1 d . . .
F00E F 0.47285(15) 0.70666(11) 0.65481(8) 0.0492(4) Uani 1 1 d . . .
F00F F 0.14002(16) 1.00183(8) 0.35812(10) 0.0464(4) Uani 1 1 d . . .
F00G F -0.05821(15) 0.92545(8) 0.37581(11) 0.0493(4) Uani 1 1 d . . .
Cl00 Cl 0.69223(19) 0.78546(11) 0.53025(13) 0.1598(10) Uani 1 1 d . A 1
N00I N 0.28100(17) 0.64392(10) 0.39019(9) 0.0199(4) Uani 1 1 d . . .
N00J N 0.27056(16) 0.64048(10) 0.31429(9) 0.0205(4) Uani 1 1 d . . .
Cl1 Cl 0.7074(3) 0.93063(16) 0.47744(11) 0.2005(13) Uani 1 1 d . A 1
C00L C 0.29178(19) 0.48943(11) 0.29132(11) 0.0228(4) Uani 1 1 d . . .
C00M C 0.16347(19) 0.77525(11) 0.38960(10) 0.0209(4) Uani 1 1 d . . .
C00N C 0.01258(19) 0.57729(11) 0.39871(11) 0.0208(4) Uani 1 1 d . . .
C00O C 0.04793(18) 0.64124(11) 0.37096(11) 0.0193(4) Uani 1 1 d . . .
C00P C -0.0859(2) 0.53444(12) 0.36407(12) 0.0240(4) Uani 1 1 d . . .
C00Q C 0.50992(19) 0.57719(12) 0.35586(11) 0.0217(4) Uani 1 1 d . . .
C00R C 0.20651(19) 0.68768(11) 0.49910(11) 0.0211(4) Uani 1 1 d . . .
C00S C 0.1166(2) 0.69056(12) 0.53668(12) 0.0261(5) Uani 1 1 d . . .
C00T C 0.3258(2) 0.69361(12) 0.54327(12) 0.0254(4) Uani 1 1 d . . .
C00U C 0.2610(2) 0.81767(12) 0.38093(11) 0.0241(4) Uani 1 1 d . . .
C00V C -0.02422(19) 0.65766(11) 0.30319(11) 0.0222(4) Uani 1 1 d . . .
C00W C 0.3693(2) 0.59892(12) 0.20246(11) 0.0229(4) Uani 1 1 d . . .
C00X C -0.15652(19) 0.55469(13) 0.29775(12) 0.0267(5) Uani 1 1 d . . .
C00Y C 0.0573(2) 0.81581(12) 0.38684(12) 0.0273(5) Uani 1 1 d . . .
C00Z C 0.2623(2) 0.60750(12) 0.14554(12) 0.0263(5) Uani 1 1 d . . .
C010 C 0.3351(2) 0.42703(12) 0.26284(12) 0.0266(5) Uani 1 1 d . . .
C011 C 0.2559(2) 0.89257(12) 0.37021(12) 0.0288(5) Uani 1 1 d . . .
C012 C -0.1254(2) 0.61733(13) 0.26707(12) 0.0276(5) Uani 1 1 d . . .
C013 C 0.5376(2) 0.51609(13) 0.40164(12) 0.0286(5) Uani 1 1 d . . .
H013 H 0.4822 0.4759 0.3941 0.034 Uiso 1 1 calc R . .
C014 C 0.0476(2) 0.89028(13) 0.37642(13) 0.0317(5) Uani 1 1 d . . .
C015 C 0.1416(2) 0.69757(13) 0.61005(13) 0.0306(5) Uani 1 1 d . . .
C016 C 0.2613(2) 0.70198(13) 0.65034(12) 0.0311(5) Uani 1 1 d . . .
C017 C 0.5910(2) 0.63725(12) 0.36755(12) 0.0265(5) Uani 1 1 d . . .
C018 C 0.2734(2) 0.36167(13) 0.26591(14) 0.0334(5) Uani 1 1 d . . .
H018 H 0.3003 0.3189 0.2467 0.040 Uiso 1 1 calc R . .
C019 C 0.1484(2) 0.92918(12) 0.36796(13) 0.0319(5) Uani 1 1 d . . .
C01A C 0.4866(2) 0.59960(13) 0.18963(12) 0.0291(5) Uani 1 1 d . . .
H01A H 0.5578 0.5932 0.2283 0.035 Uiso 1 1 calc R . .
C01B C 0.1324(2) 0.60483(14) 0.15411(13) 0.0331(5) Uani 1 1 d . . .
H01B H 0.1261 0.5658 0.1874 0.050 Uiso 1 1 calc R . .
H01C H 0.0742 0.5954 0.1077 0.050 Uiso 1 1 calc R . .
H01D H 0.1123 0.6516 0.1728 0.050 Uiso 1 1 calc R . .
C01C C 0.3545(2) 0.70016(13) 0.61669(12) 0.0311(5) Uani 1 1 d . . .
C01D C 0.6986(2) 0.63246(14) 0.42374(13) 0.0320(5) Uani 1 1 d . . .
H01E H 0.7558 0.6718 0.4318 0.038 Uiso 1 1 calc R . .
C01E C 0.1918(2) 0.48431(13) 0.32080(16) 0.0378(6) Uani 1 1 d . . .
H01F H 0.1631 0.5267 0.3397 0.045 Uiso 1 1 calc R . .
C01F C 0.5007(2) 0.60941(15) 0.12156(13) 0.0377(6) Uani 1 1 d . . .
H01G H 0.5807 0.6093 0.1133 0.045 Uiso 1 1 calc R . .
C01G C 0.1744(2) 0.35680(14) 0.29603(16) 0.0385(6) Uani 1 1 d . . .
H01H H 0.1352 0.3112 0.2980 0.046 Uiso 1 1 calc R . .
C01H C 0.7235(2) 0.57251(14) 0.46742(13) 0.0356(6) Uani 1 1 d . . .
H01I H 0.7967 0.5714 0.5054 0.043 Uiso 1 1 calc R . .
C01I C 0.5706(2) 0.70605(13) 0.32420(14) 0.0344(5) Uani 1 1 d . . .
H01J H 0.6206 0.7048 0.2896 0.052 Uiso 1 1 calc R . .
H01K H 0.5949 0.7481 0.3558 0.052 Uiso 1 1 calc R . .
H01L H 0.4829 0.7102 0.2988 0.052 Uiso 1 1 calc R . .
C01J C 0.6438(2) 0.51383(14) 0.45709(13) 0.0347(5) Uani 1 1 d . . .
H01M H 0.6617 0.4725 0.4876 0.042 Uiso 1 1 calc R . .
C01K C 0.2804(2) 0.61855(14) 0.07773(13) 0.0360(6) Uani 1 1 d . . .
H01N H 0.2102 0.6257 0.0385 0.043 Uiso 1 1 calc R . .
C01L C 0.3966(3) 0.61942(16) 0.06567(13) 0.0413(6) Uani 1 1 d . . .
H01O H 0.4051 0.6269 0.0188 0.050 Uiso 1 1 calc R . .
C01M C 0.4432(3) 0.42736(14) 0.22988(16) 0.0393(6) Uani 1 1 d . . .
H01P H 0.4192 0.4518 0.1834 0.059 Uiso 1 1 calc R . .
H01Q H 0.4679 0.3770 0.2235 0.059 Uiso 1 1 calc R . .
H01R H 0.5128 0.4535 0.2613 0.059 Uiso 1 1 calc R . .
B01N B 0.1752(2) 0.68617(12) 0.41025(12) 0.0188(4) Uani 1 1 d . . .
C01O C 0.1332(3) 0.41832(14) 0.32311(19) 0.0452(7) Uani 1 1 d . . .
H01S H 0.0647 0.4155 0.3434 0.054 Uiso 1 1 calc R . .
C01P C 0.7942(4) 0.8462(4) 0.5216(3) 0.139(3) Uani 1 1 d . A 1
H01T H 0.8462 0.8265 0.4918 0.166 Uiso 1 1 calc R A 1
H01U H 0.8486 0.8590 0.5689 0.166 Uiso 1 1 calc R A 1
H00I H 0.352(3) 0.6595(14) 0.4089(14) 0.021(6) Uiso 1 1 d . . .
H00J H 0.268(2) 0.6791(16) 0.2934(14) 0.025(7) Uiso 1 1 d . . .

loop_
_atom_site_aniso_label
_atom_site_aniso_U_11
_atom_site_aniso_U_22
_atom_site_aniso_U_33
_atom_site_aniso_U_23
_atom_site_aniso_U_13
_atom_site_aniso_U_12
P001 0.0183(3) 0.0194(3) 0.0196(3) 0.00005(18) 0.00627(19) 0.00042(18)
F002 0.0326(7) 0.0266(6) 0.0224(6) 0.0064(5) 0.0020(5) -0.0045(5)
F003 0.0381(7) 0.0227(6) 0.0249(6) 0.0067(5) 0.0013(5) 0.0017(5)
F004 0.0367(7) 0.0284(7) 0.0360(7) 0.0002(6) 0.0145(6) -0.0115(6)
F005 0.0228(6) 0.0283(7) 0.0522(9) 0.0072(6) 0.0115(6) 0.0002(5)
F006 0.0253(7) 0.0428(8) 0.0435(8) -0.0096(6) -0.0015(6) -0.0108(6)
F007 0.0210(7) 0.0722(11) 0.0264(7) -0.0064(7) 0.0040(5) -0.0034(6)
F008 0.0233(7) 0.0641(10) 0.0348(7) -0.0165(7) 0.0122(6) -0.0051(6)
F009 0.0302(7) 0.0251(7) 0.0789(11) -0.0026(7) 0.0277(7) 0.0018(6)
F00A 0.0404(8) 0.0398(8) 0.0313(7) 0.0023(6) -0.0151(6) 0.0031(6)
F00B 0.0394(8) 0.0300(7) 0.0652(10) 0.0120(7) 0.0173(7) -0.0079(6)
F00C 0.0683(11) 0.0484(9) 0.0183(7) -0.0048(6) 0.0111(7) -0.0121(8)
F00D 0.0538(10) 0.0579(10) 0.0397(8) -0.0188(7) 0.0318(7) -0.0199(8)
F00E 0.0363(8) 0.0771(12) 0.0256(7) -0.0032(7) -0.0075(6) -0.0025(8)
F00F 0.0594(10) 0.0179(7) 0.0634(10) 0.0070(6) 0.0184(8) 0.0034(6)
F00G 0.0412(9) 0.0270(8) 0.0829(12) -0.0013(7) 0.0216(8) 0.0125(6)
Cl00 0.1525(15) 0.1431(14) 0.220(2) -0.1239(15) 0.1125(16) -0.0555(12)
N00I 0.0187(9) 0.0232(9) 0.0175(8) -0.0017(7) 0.0042(7) 0.0002(7)
N00J 0.0243(9) 0.0182(9) 0.0198(8) 0.0017(7) 0.0076(7) 0.0026(7)
Cl1 0.310(4) 0.208(3) 0.0852(11) 0.0324(13) 0.0559(16) 0.065(3)
C00L 0.0217(10) 0.0204(10) 0.0261(10) -0.0024(8) 0.0058(8) -0.0006(8)
C00M 0.0246(10) 0.0200(10) 0.0175(9) -0.0017(7) 0.0043(8) 0.0003(8)
C00N 0.0198(10) 0.0239(10) 0.0188(9) 0.0000(8) 0.0054(8) 0.0028(8)
C00O 0.0184(9) 0.0194(9) 0.0205(9) -0.0012(8) 0.0059(8) 0.0037(7)
C00P 0.0240(10) 0.0233(10) 0.0277(11) -0.0024(8) 0.0120(9) -0.0016(8)
C00Q 0.0190(10) 0.0264(11) 0.0203(10) -0.0007(8) 0.0062(8) 0.0017(8)
C00R 0.0244(10) 0.0176(9) 0.0207(10) -0.0001(8) 0.0049(8) -0.0012(8)
C00S 0.0268(11) 0.0252(11) 0.0268(11) -0.0056(8) 0.0077(9) -0.0047(9)
C00T 0.0255(11) 0.0275(11) 0.0230(10) 0.0004(8) 0.0062(8) -0.0006(8)
C00U 0.0244(10) 0.0247(11) 0.0222(10) 0.0019(8) 0.0046(8) 0.0023(8)
C00V 0.0237(10) 0.0186(10) 0.0235(10) 0.0016(8) 0.0048(8) 0.0046(8)
C00W 0.0251(10) 0.0229(10) 0.0213(10) 0.0007(8) 0.0069(8) 0.0013(8)
C00X 0.0169(10) 0.0300(11) 0.0316(11) -0.0087(9) 0.0033(8) -0.0026(8)
C00Y 0.0264(11) 0.0230(11) 0.0335(12) -0.0019(9) 0.0096(9) -0.0012(9)
C00Z 0.0288(11) 0.0226(11) 0.0254(11) -0.0027(8) 0.0031(9) 0.0017(8)
C010 0.0266(11) 0.0252(11) 0.0278(11) -0.0043(9) 0.0070(9) 0.0027(8)
C011 0.0325(12) 0.0246(11) 0.0293(11) 0.0035(9) 0.0079(9) -0.0059(9)
C012 0.0242(11) 0.0296(11) 0.0246(11) -0.0009(9) -0.0016(8) 0.0060(9)
C013 0.0301(11) 0.0292(11) 0.0271(11) 0.0024(9) 0.0083(9) 0.0040(9)
C014 0.0320(12) 0.0245(11) 0.0386(13) -0.0024(10) 0.0092(10) 0.0070(9)
C015 0.0424(13) 0.0261(11) 0.0288(12) -0.0066(9) 0.0194(10) -0.0094(10)
C016 0.0502(15) 0.0247(11) 0.0185(10) -0.0034(8) 0.0089(10) -0.0076(10)
C017 0.0244(10) 0.0289(11) 0.0284(11) -0.0027(9) 0.0110(9) -0.0006(9)
C018 0.0337(12) 0.0231(11) 0.0435(14) -0.0102(10) 0.0104(10) 0.0001(9)
C019 0.0444(14) 0.0171(10) 0.0330(12) 0.0016(9) 0.0077(10) 0.0014(9)
C01A 0.0264(11) 0.0366(12) 0.0249(11) 0.0020(9) 0.0080(9) 0.0019(9)
C01B 0.0252(11) 0.0364(13) 0.0329(12) -0.0025(10) -0.0010(9) 0.0026(9)
C01C 0.0330(12) 0.0315(12) 0.0242(11) 0.0006(9) -0.0011(9) -0.0025(9)
C01D 0.0257(11) 0.0333(12) 0.0367(13) -0.0051(10) 0.0075(10) -0.0012(9)
C01E 0.0374(13) 0.0225(11) 0.0631(17) -0.0090(11) 0.0301(13) -0.0028(10)
C01F 0.0379(13) 0.0500(15) 0.0295(12) 0.0031(11) 0.0165(10) -0.0004(11)
C01G 0.0327(13) 0.0238(12) 0.0606(17) -0.0099(11) 0.0151(12) -0.0079(10)
C01H 0.0321(13) 0.0407(14) 0.0306(12) -0.0018(10) 0.0019(10) 0.0069(10)
C01I 0.0320(12) 0.0300(12) 0.0410(13) 0.0036(10) 0.0093(10) -0.0040(10)
C01J 0.0375(13) 0.0345(13) 0.0294(12) 0.0055(10) 0.0042(10) 0.0082(10)
C01K 0.0412(14) 0.0392(13) 0.0225(11) 0.0006(10) -0.0009(10) 0.0049(11)
C01L 0.0517(16) 0.0526(16) 0.0218(11) 0.0042(11) 0.0134(11) 0.0023(13)
C01M 0.0445(15) 0.0298(12) 0.0526(16) -0.0065(11) 0.0288(13) 0.0033(11)
B01N 0.0188(10) 0.0184(11) 0.0189(10) 0.0005(8) 0.0047(8) 0.0011(8)
C01O 0.0384(14) 0.0294(13) 0.079(2) -0.0080(13) 0.0357(15) -0.0082(11)
C01P 0.056(3) 0.242(8) 0.123(4) -0.121(5) 0.034(3) -0.024(4)

loop_
_atom_type_symbol
_atom_type_description
_atom_type_scat_dispersion_real
_atom_type_scat_dispersion_imag
_atom_type_scat_source
C C 0.0181 0.0091 'International Tables Vol C Tables 4.2.6.8 and 6.1.1.4'
H H 0.0000 0.0000 'International Tables Vol C Tables 4.2.6.8 and 6.1.1.4'
B B 0.0090 0.0039 'International Tables Vol C Tables 4.2.6.8 and 6.1.1.4'
Cl Cl 0.3639 0.7018 'International Tables Vol C Tables 4.2.6.8 and 6.1.1.4'
F F 0.0727 0.0534 'International Tables Vol C Tables 4.2.6.8 and 6.1.1.4'
N N 0.0311 0.0180 'International Tables Vol C Tables 4.2.6.8 and 6.1.1.4'
P P 0.2955 0.4335 'International Tables Vol C Tables 4.2.6.8 and 6.1.1.4'

loop_
_geom_angle_atom_site_label_1
_geom_angle_atom_site_label_2
_geom_angle_atom_site_label_3
_geom_angle
_geom_angle_site_symmetry_1
_geom_angle_site_symmetry_3
_geom_angle_publ_flag
N00J P001 C00L 109.56(10) . . ?
N00J P001 C00Q 109.93(9) . . ?
N00J P001 C00W 107.27(10) . . ?
C00L P001 C00Q 108.27(10) . . ?
C00L P001 C00W 108.57(10) . . ?
C00W P001 C00Q 113.19(10) . . ?
N00J N00I B01N 114.41(16) . . ?
N00J N00I H00I 105.8(17) . . ?
B01N N00I H00I 115.3(18) . . ?
P001 N00J H00J 114.4(19) . . ?
N00I N00J P001 113.93(13) . . ?
N00I N00J H00J 116.9(19) . . ?
C010 C00L P001 122.96(17) . . ?
C01E C00L P001 116.81(17) . . ?
C01E C00L C010 120.2(2) . . ?
C00U C00M C00Y 112.8(2) . . ?
C00U C00M B01N 124.02(18) . . ?
C00Y C00M B01N 122.85(19) . . ?
F002 C00N C00O 119.93(18) . . ?
F002 C00N C00P 115.68(18) . . ?
C00P C00N C00O 124.32(19) . . ?
C00N C00O B01N 122.70(18) . . ?
C00V C00O C00N 113.38(19) . . ?
C00V C00O B01N 123.37(18) . . ?
F004 C00P C00N 121.17(19) . . ?
F004 C00P C00X 119.15(19) . . ?
C00X C00P C00N 119.7(2) . . ?
C013 C00Q P001 116.96(17) . . ?
C017 C00Q P001 123.12(17) . . ?
C017 C00Q C013 119.5(2) . . ?
C00S C00R C00T 112.57(19) . . ?
C00S C00R B01N 123.88(18) . . ?
C00T C00R B01N 123.25(18) . . ?
F008 C00S C00R 120.66(19) . . ?
F008 C00S C015 115.0(2) . . ?
C015 C00S C00R 124.3(2) . . ?
F007 C00T C00R 120.91(19) . . ?
F007 C00T C01C 114.3(2) . . ?
C01C C00T C00R 124.8(2) . . ?
F005 C00U C00M 120.45(19) . . ?
F005 C00U C011 114.8(2) . . ?
C00M C00U C011 124.7(2) . . ?
F003 C00V C00O 120.31(19) . . ?
F003 C00V C012 115.35(18) . . ?
C012 C00V C00O 124.3(2) . . ?
C00Z C00W P001 121.97(17) . . ?
C01A C00W P001 117.47(16) . . ?
C01A C00W C00Z 120.3(2) . . ?
F006 C00X C00P 120.3(2) . . ?
F006 C00X C012 121.0(2) . . ?
C00P C00X C012 118.8(2) . . ?
F009 C00Y C00M 120.3(2) . . ?
F009 C00Y C014 115.1(2) . . ?
C014 C00Y C00M 124.6(2) . . ?
C00W C00Z C01B 123.8(2) . . ?
C01K C00Z C00W 116.9(2) . . ?
C01K C00Z C01B 119.3(2) . . ?
C00L C010 C01M 123.9(2) . . ?
C018 C010 C00L 117.2(2) . . ?
C018 C010 C01M 118.9(2) . . ?
F00B C011 C00U 120.4(2) . . ?
F00B C011 C019 120.1(2) . . ?
C019 C011 C00U 119.5(2) . . ?
F00A C012 C00V 120.6(2) . . ?
F00A C012 C00X 119.9(2) . . ?
C00X C012 C00V 119.5(2) . . ?
C00Q C013 H013 119.4 . . ?
C01J C013 C00Q 121.2(2) . . ?
C01J C013 H013 119.4 . . ?
F00G C014 C00Y 120.7(2) . . ?
F00G C014 C019 119.7(2) . . ?
C019 C014 C00Y 119.5(2) . . ?
F00D C015 C00S 120.3(2) . . ?
F00D C015 C016 119.7(2) . . ?
C016 C015 C00S 120.0(2) . . ?
F00C C016 C015 120.5(2) . . ?
F00C C016 C01C 120.7(2) . . ?
C015 C016 C01C 118.8(2) . . ?
C00Q C017 C01I 124.7(2) . . ?
C01D C017 C00Q 117.7(2) . . ?
C01D C017 C01I 117.6(2) . . ?
C010 C018 H018 118.9 . . ?
C01G C018 C010 122.3(2) . . ?
C01G C018 H018 118.9 . . ?
F00F C019 C011 121.2(2) . . ?
F00F C019 C014 120.0(2) . . ?
C011 C019 C014 118.8(2) . . ?
C00W C01A H01A 119.4 . . ?
C01F C01A C00W 121.2(2) . . ?
C01F C01A H01A 119.4 . . ?
C00Z C01B H01B 109.5 . . ?
C00Z C01B H01C 109.5 . . ?
C00Z C01B H01D 109.5 . . ?
H01B C01B H01C 109.5 . . ?
H01B C01B H01D 109.5 . . ?
H01C C01B H01D 109.5 . . ?
F00E C01C C00T 120.4(2) . . ?
F00E C01C C016 120.0(2) . . ?
C016 C01C C00T 119.5(2) . . ?
C017 C01D H01E 119.1 . . ?
C01H C01D C017 121.8(2) . . ?
C01H C01D H01E 119.1 . . ?
C00L C01E H01F 119.6 . . ?
C01O C01E C00L 120.9(2) . . ?
C01O C01E H01F 119.6 . . ?
C01A C01F H01G 120.5 . . ?
C01L C01F C01A 119.0(2) . . ?
C01L C01F H01G 120.5 . . ?
C018 C01G H01H 120.2 . . ?
C01O C01G C018 119.6(2) . . ?
C01O C01G H01H 120.2 . . ?
C01D C01H H01I 119.5 . . ?
C01D C01H C01J 121.1(2) . . ?
C01J C01H H01I 119.5 . . ?
C017 C01I H01J 109.5 . . ?
C017 C01I H01K 109.5 . . ?
C017 C01I H01L 109.5 . . ?
H01J C01I H01K 109.5 . . ?
H01J C01I H01L 109.5 . . ?
H01K C01I H01L 109.5 . . ?
C013 C01J H01M 120.6 . . ?
C01H C01J C013 118.9(2) . . ?
C01H C01J H01M 120.6 . . ?
C00Z C01K H01N 118.8 . . ?
C01L C01K C00Z 122.4(2) . . ?
C01L C01K H01N 118.8 . . ?
C01F C01L H01O 119.9 . . ?
C01K C01L C01F 120.3(2) . . ?
C01K C01L H01O 119.9 . . ?
C010 C01M H01P 109.5 . . ?
C010 C01M H01Q 109.5 . . ?
C010 C01M H01R 109.5 . . ?
H01P C01M H01Q 109.5 . . ?
H01P C01M H01R 109.5 . . ?
H01Q C01M H01R 109.5 . . ?
N00I B01N C00M 116.39(17) . . ?
N00I B01N C00O 105.01(16) . . ?
N00I B01N C00R 107.45(16) . . ?
C00O B01N C00M 111.74(16) . . ?
C00O B01N C00R 114.19(16) . . ?
C00R B01N C00M 102.30(15) . . ?
C01E C01O H01S 120.1 . . ?
C01G C01O C01E 119.8(2) . . ?
C01G C01O H01S 120.1 . . ?
Cl00 C01P Cl1 108.1(3) . . ?
Cl00 C01P H01T 110.1 . . ?
Cl00 C01P H01U 110.1 . . ?
Cl1 C01P H01T 110.1 . . ?
Cl1 C01P H01U 110.1 . . ?
H01T C01P H01U 108.4 . . ?

loop_
_geom_bond_atom_site_label_1
_geom_bond_atom_site_label_2
_geom_bond_distance
_geom_bond_site_symmetry_2
_geom_bond_publ_flag
P001 N00J 1.6581(18) . ?
P001 C00L 1.798(2) . ?
P001 C00Q 1.806(2) . ?
P001 C00W 1.801(2) . ?
F002 C00N 1.348(2) . ?
F003 C00V 1.356(2) . ?
F004 C00P 1.344(3) . ?
F005 C00U 1.356(3) . ?
F006 C00X 1.341(3) . ?
F007 C00T 1.358(3) . ?
F008 C00S 1.348(3) . ?
F009 C00Y 1.354(3) . ?
F00A C012 1.345(3) . ?
F00B C011 1.342(3) . ?
F00C C016 1.348(3) . ?
F00D C015 1.346(3) . ?
F00E C01C 1.344(3) . ?
F00F C019 1.345(3) . ?
F00G C014 1.346(3) . ?
Cl00 C01P 1.635(7) . ?
N00I N00J 1.449(2) . ?
N00I B01N 1.547(3) . ?
N00I H00I 0.84(3) . ?
N00J H00J 0.81(3) . ?
Cl1 C01P 1.908(9) . ?
C00L C010 1.410(3) . ?
C00L C01E 1.387(3) . ?
C00M C00U 1.386(3) . ?
C00M C00Y 1.391(3) . ?
C00M B01N 1.679(3) . ?
C00N C00O 1.390(3) . ?
C00N C00P 1.378(3) . ?
C00O C00V 1.386(3) . ?
C00O B01N 1.651(3) . ?
C00P C00X 1.375(3) . ?
C00Q C013 1.413(3) . ?
C00Q C017 1.407(3) . ?
C00R C00S 1.390(3) . ?
C00R C00T 1.391(3) . ?
C00R B01N 1.669(3) . ?
C00S C015 1.384(3) . ?
C00T C01C 1.382(3) . ?
C00U C011 1.388(3) . ?
C00V C012 1.382(3) . ?
C00W C00Z 1.412(3) . ?
C00W C01A 1.398(3) . ?
C00X C012 1.379(3) . ?
C00Y C014 1.380(3) . ?
C00Z C01B 1.507(3) . ?
C00Z C01K 1.398(3) . ?
C010 C018 1.392(3) . ?
C010 C01M 1.509(3) . ?
C011 C019 1.369(4) . ?
C013 H013 0.9500 . ?
C013 C01J 1.381(3) . ?
C014 C019 1.380(4) . ?
C015 C016 1.367(4) . ?
C016 C01C 1.368(4) . ?
C017 C01D 1.402(3) . ?
C017 C01I 1.500(3) . ?
C018 H018 0.9500 . ?
C018 C01G 1.384(4) . ?
C01A H01A 0.9500 . ?
C01A C01F 1.383(3) . ?
C01B H01B 0.9800 . ?
C01B H01C 0.9800 . ?
C01B H01D 0.9800 . ?
C01D H01E 0.9500 . ?
C01D C01H 1.372(4) . ?
C01E H01F 0.9500 . ?
C01E C01O 1.382(4) . ?
C01F H01G 0.9500 . ?
C01F C01L 1.382(4) . ?
C01G H01H 0.9500 . ?
C01G C01O 1.374(4) . ?
C01H H01I 0.9500 . ?
C01H C01J 1.378(4) . ?
C01I H01J 0.9800 . ?
C01I H01K 0.9800 . ?
C01I H01L 0.9800 . ?
C01J H01M 0.9500 . ?
C01K H01N 0.9500 . ?
C01K C01L 1.381(4) . ?
C01L H01O 0.9500 . ?
C01M H01P 0.9800 . ?
C01M H01Q 0.9800 . ?
C01M H01R 0.9800 . ?
C01O H01S 0.9500 . ?
C01P H01T 0.9900 . ?
C01P H01U 0.9900 . ?

loop_
_geom_torsion_atom_site_label_1
_geom_torsion_atom_site_label_2
_geom_torsion_atom_site_label_3
_geom_torsion_atom_site_label_4
_geom_torsion
_geom_torsion_site_symmetry_1
_geom_torsion_site_symmetry_2
_geom_torsion_site_symmetry_3
_geom_torsion_site_symmetry_4
_geom_torsion_publ_flag
P001 C00L C010 C018 180.00(18) . . . . ?
P001 C00L C010 C01M 0.2(3) . . . . ?
P001 C00L C01E C01O -179.8(2) . . . . ?
P001 C00Q C013 C01J -173.36(18) . . . . ?
P001 C00Q C017 C01D 173.70(17) . . . . ?
P001 C00Q C017 C01I -6.3(3) . . . . ?
P001 C00W C00Z C01B 3.9(3) . . . . ?
P001 C00W C00Z C01K -175.65(18) . . . . ?
P001 C00W C01A C01F 174.9(2) . . . . ?
F002 C00N C00O C00V 175.57(17) . . . . ?
F002 C00N C00O B01N 3.8(3) . . . . ?
F002 C00N C00P F004 0.8(3) . . . . ?
F002 C00N C00P C00X -177.53(18) . . . . ?
F003 C00V C012 F00A -3.2(3) . . . . ?
F003 C00V C012 C00X 176.19(19) . . . . ?
F004 C00P C00X F006 2.2(3) . . . . ?
F004 C00P C00X C012 -177.52(19) . . . . ?
F005 C00U C011 F00B -0.9(3) . . . . ?
F005 C00U C011 C019 -179.4(2) . . . . ?
F006 C00X C012 F00A 0.2(3) . . . . ?
F006 C00X C012 C00V -179.2(2) . . . . ?
F007 C00T C01C F00E -0.6(3) . . . . ?
F007 C00T C01C C016 177.7(2) . . . . ?
F008 C00S C015 F00D -0.9(3) . . . . ?
F008 C00S C015 C016 179.2(2) . . . . ?
F009 C00Y C014 F00G 1.5(3) . . . . ?
F009 C00Y C014 C019 -179.8(2) . . . . ?
F00B C011 C019 F00F 1.1(4) . . . . ?
F00B C011 C019 C014 -178.5(2) . . . . ?
F00C C016 C01C F00E -0.9(4) . . . . ?
F00C C016 C01C C00T -179.2(2) . . . . ?
F00D C015 C016 F00C -0.3(3) . . . . ?
F00D C015 C016 C01C -179.2(2) . . . . ?
F00G C014 C019 F00F -1.0(4) . . . . ?
F00G C014 C019 C011 178.7(2) . . . . ?
N00J P001 C00L C010 168.99(18) . . . . ?
N00J P001 C00L C01E -11.0(2) . . . . ?
N00J P001 C00Q C013 109.15(17) . . . . ?
N00J P001 C00Q C017 -63.0(2) . . . . ?
N00J P001 C00W C00Z -53.9(2) . . . . ?
N00J P001 C00W C01A 132.10(18) . . . . ?
N00J N00I B01N C00M -63.4(2) . . . . ?
N00J N00I B01N C00O 60.7(2) . . . . ?
N00J N00I B01N C00R -177.35(16) . . . . ?
C00L P001 N00J N00I 78.52(16) . . . . ?
C00L P001 C00Q C013 -10.51(19) . . . . ?
C00L P001 C00Q C017 177.36(17) . . . . ?
C00L P001 C00W C00Z 64.5(2) . . . . ?
C00L P001 C00W C01A -109.58(19) . . . . ?
C00L C010 C018 C01G -0.6(4) . . . . ?
C00L C01E C01O C01G 0.1(5) . . . . ?
C00M C00U C011 F00B 178.7(2) . . . . ?
C00M C00U C011 C019 0.2(4) . . . . ?
C00M C00Y C014 F00G -178.7(2) . . . . ?
C00M C00Y C014 C019 0.0(4) . . . . ?
C00N C00O C00V F003 -175.76(17) . . . . ?
C00N C00O C00V C012 3.0(3) . . . . ?
C00N C00O B01N N00I 79.3(2) . . . . ?
C00N C00O B01N C00M -153.65(18) . . . . ?
C00N C00O B01N C00R -38.1(3) . . . . ?
C00N C00P C00X F006 -179.40(19) . . . . ?
C00N C00P C00X C012 0.9(3) . . . . ?
C00O C00N C00P F004 178.02(18) . . . . ?
C00O C00N C00P C00X -0.4(3) . . . . ?
C00O C00V C012 F00A 178.0(2) . . . . ?
C00O C00V C012 C00X -2.6(3) . . . . ?
C00P C00N C00O C00V -1.5(3) . . . . ?
C00P C00N C00O B01N -173.22(19) . . . . ?
C00P C00X C012 F00A 179.9(2) . . . . ?
C00P C00X C012 C00V 0.5(3) . . . . ?
C00Q P001 N00J N00I -40.34(17) . . . . ?
C00Q P001 C00L C010 -71.1(2) . . . . ?
C00Q P001 C00L C01E 108.9(2) . . . . ?
C00Q P001 C00W C00Z -175.30(17) . . . . ?
C00Q P001 C00W C01A 10.7(2) . . . . ?
C00Q C013 C01J C01H 0.0(4) . . . . ?
C00Q C017 C01D C01H -1.8(3) . . . . ?
C00R C00S C015 F00D 179.7(2) . . . . ?
C00R C00S C015 C016 -0.2(4) . . . . ?
C00R C00T C01C F00E -179.0(2) . . . . ?
C00R C00T C01C C016 -0.8(4) . . . . ?
C00S C00R C00T F007 -177.1(2) . . . . ?
C00S C00R C00T C01C 1.3(3) . . . . ?
C00S C00R B01N N00I -150.67(19) . . . . ?
C00S C00R B01N C00M 86.3(2) . . . . ?
C00S C00R B01N C00O -34.6(3) . . . . ?
C00S C015 C016 F00C 179.6(2) . . . . ?
C00S C015 C016 C01C 0.7(4) . . . . ?
C00T C00R C00S F008 179.84(19) . . . . ?
C00T C00R C00S C015 -0.8(3) . . . . ?
C00T C00R B01N N00I 36.0(3) . . . . ?
C00T C00R B01N C00M -87.0(2) . . . . ?
C00T C00R B01N C00O 152.08(19) . . . . ?
C00U C00M C00Y F009 180.0(2) . . . . ?
C00U C00M C00Y C014 0.2(3) . . . . ?
C00U C00M B01N N00I -24.2(3) . . . . ?
C00U C00M B01N C00O -144.81(19) . . . . ?
C00U C00M B01N C00R 92.6(2) . . . . ?
C00U C011 C019 F00F 179.6(2) . . . . ?
C00U C011 C019 C014 0.0(4) . . . . ?
C00V C00O B01N N00I -91.6(2) . . . . ?
C00V C00O B01N C00M 35.4(3) . . . . ?
C00V C00O B01N C00R 150.96(19) . . . . ?
C00W P001 N00J N00I -163.81(14) . . . . ?
C00W P001 C00L C010 52.1(2) . . . . ?
C00W P001 C00L C01E -127.8(2) . . . . ?
C00W P001 C00Q C013 -130.92(17) . . . . ?
C00W P001 C00Q C017 56.9(2) . . . . ?
C00W C00Z C01K C01L 1.5(4) . . . . ?
C00W C01A C01F C01L 0.7(4) . . . . ?
C00Y C00M C00U F005 179.31(19) . . . . ?
C00Y C00M C00U C011 -0.3(3) . . . . ?
C00Y C00M B01N N00I 162.81(19) . . . . ?
C00Y C00M B01N C00O 42.2(3) . . . . ?
C00Y C00M B01N C00R -80.4(2) . . . . ?
C00Y C014 C019 F00F -179.7(2) . . . . ?
C00Y C014 C019 C011 0.0(4) . . . . ?
C00Z C00W C01A C01F 0.7(4) . . . . ?
C00Z C01K C01L C01F -0.2(4) . . . . ?
C010 C00L C01E C01O 0.3(4) . . . . ?
C010 C018 C01G C01O 1.0(4) . . . . ?
C013 C00Q C017 C01D 1.8(3) . . . . ?
C013 C00Q C017 C01I -178.3(2) . . . . ?
C015 C016 C01C F00E 178.0(2) . . . . ?
C015 C016 C01C C00T -0.3(4) . . . . ?
C017 C00Q C013 C01J -0.9(3) . . . . ?
C017 C01D C01H C01J 0.9(4) . . . . ?
C018 C01G C01O C01E -0.7(5) . . . . ?
C01A C00W C00Z C01B 177.8(2) . . . . ?
C01A C00W C00Z C01K -1.8(3) . . . . ?
C01A C01F C01L C01K -0.9(4) . . . . ?
C01B C00Z C01K C01L -178.0(2) . . . . ?
C01D C01H C01J C013 0.0(4) . . . . ?
C01E C00L C010 C018 0.0(3) . . . . ?
C01E C00L C010 C01M -179.9(3) . . . . ?
C01I C017 C01D C01H 178.3(2) . . . . ?
C01M C010 C018 C01G 179.2(3) . . . . ?
B01N N00I N00J P001 -164.63(14) . . . . ?
B01N C00M C00U F005 5.7(3) . . . . ?
B01N C00M C00U C011 -173.9(2) . . . . ?
B01N C00M C00Y F009 -6.3(3) . . . . ?
B01N C00M C00Y C014 173.9(2) . . . . ?
B01N C00O C00V F003 -4.1(3) . . . . ?
B01N C00O C00V C012 174.7(2) . . . . ?
B01N C00R C00S F008 5.9(3) . . . . ?
B01N C00R C00S C015 -174.7(2) . . . . ?
B01N C00R C00T F007 -3.1(3) . . . . ?
B01N C00R C00T C01C 175.2(2) . . . . ?
